data_4324895
loop_
_publ_author_name
'Tsun-Ren Chen'
'Hsiu-Pen Lee'
'Jhy-Der Chen'

_publ_section_title
;
 Water Attack Umpolung Aromatic Systems To Release Hydrogen
;
_journal_name_full 'Inorganic Chemistry'
_journal_page_first 3645
_journal_page_last 3650
_journal_paper_doi 10.1021/ic1025944
_journal_volume 50
_journal_year 2011
_chemical_formula_moiety 'C44 H27 Cl F4 Ir N2 O2 P'
_chemical_formula_sum 'C44 H27 Cl F4 Ir N2 O2 P'
_chemical_formula_weight 950.30
_space_group_IT_number 14
_symmetry_cell_setting monoclinic
_symmetry_Int_Tables_number 14
_symmetry_space_group_name_Hall '-P 2yn'
_symmetry_space_group_name_H-M 'P 1 21/n 1'
_atom_sites_solution_hydrogens geom
_atom_sites_solution_primary direct
_atom_sites_solution_secondary difmap
_audit_creation_method SHELXL-97
_cell_angle_alpha 90.00
_cell_angle_beta 94.798(2)
_cell_angle_gamma 90.00
_cell_formula_units_Z 4
_cell_length_a 11.2481(3)
_cell_length_b 21.2316(6)
_cell_length_c 16.3065(4)
_cell_measurement_reflns_used 11583
_cell_measurement_temperature 105(2)
_cell_measurement_theta_max 29.3116
_cell_measurement_theta_min 2.8487
_cell_volume 3880.59(18)
_computing_cell_refinement
; 
CrysAlis RED, Oxford Diffraction Ltd., 
Version 1.171.32.29 (release 10-06-2008 CrysAlis171 .NET) 
(compiled Jun 10 2008,16:49:55) 
;
_computing_data_collection
; 
CrysAlis CCD, Oxford Diffraction Ltd., 
Version 1.171.32.29 (release 10-06-2008 CrysAlis171 .NET) 
(compiled Jun 10 2008,16:49:55) 
;
_computing_data_reduction
; 
CrysAlis RED, Oxford Diffraction Ltd., 
Version 1.171.32.29 (release 10-06-2008 CrysAlis171 .NET) 
(compiled Jun 10 2008,16:49:55) 
;
_computing_molecular_graphics 'Bruker SHELXTL'
_computing_publication_material 'Bruker SHELXTL'
_computing_structure_refinement 'SHELXL-97 (Sheldrick, 2008)'
_computing_structure_solution 'SHELXS-97 (Sheldrick, 2008)'
_diffrn_ambient_temperature 105(2)
_diffrn_measured_fraction_theta_full 0.999
_diffrn_measured_fraction_theta_max 0.843
_diffrn_measurement_device_type 'CCD detector'
_diffrn_measurement_method '\w scans'
_diffrn_radiation_monochromator graphite
_diffrn_radiation_probe x-ray
_diffrn_radiation_type MoK\a
_diffrn_radiation_wavelength 0.71073
_diffrn_reflns_av_R_equivalents 0.0290
_diffrn_reflns_av_sigmaI/netI 0.0465
_diffrn_reflns_limit_h_max 12
_diffrn_reflns_limit_h_min -14
_diffrn_reflns_limit_k_max 27
_diffrn_reflns_limit_k_min -26
_diffrn_reflns_limit_l_max 22
_diffrn_reflns_limit_l_min -20
_diffrn_reflns_number 19946
_diffrn_reflns_theta_full 26.00
_diffrn_reflns_theta_max 29.36
_diffrn_reflns_theta_min 2.86
_diffrn_source 'fine-focus sealed tube'
_exptl_absorpt_coefficient_mu 3.610
_exptl_absorpt_correction_T_max 1.00000
_exptl_absorpt_correction_T_min 0.88950
_exptl_absorpt_correction_type multi-scan
_exptl_absorpt_process_details
; 
CrysAlisPro, Oxford Diffraction Ltd., 
Version 1.171.33.46 (release 27-08-2009 CrysAlis171 .NET) 
(compiled Aug 27 2009,17:19:36) 
empirical absorption correction using spherical harmonics, 
 implemented in SCALE3 ABSPACK scaling algorithm. 
;
_exptl_crystal_colour yellow
_exptl_crystal_density_diffrn 1.627
_exptl_crystal_description parallelepiped
_exptl_crystal_F_000 1864
_exptl_crystal_size_max 0.38
_exptl_crystal_size_mid 0.36
_exptl_crystal_size_min 0.30
_refine_diff_density_max 0.983
_refine_diff_density_min -0.918
_refine_diff_density_rms 0.109
_refine_ls_extinction_method none
_refine_ls_goodness_of_fit_ref 0.973
_refine_ls_hydrogen_treatment constr
_refine_ls_matrix_type full
_refine_ls_number_parameters 496
_refine_ls_number_reflns 8994
_refine_ls_number_restraints 0
_refine_ls_restrained_S_all 0.973
_refine_ls_R_factor_all 0.0367
_refine_ls_R_factor_gt 0.0262
_refine_ls_shift/su_max 0.002
_refine_ls_shift/su_mean 0.000
_refine_ls_structure_factor_coef Fsqd
_refine_ls_weighting_details 'calc w=1/[\s^2^(Fo^2^)+(0.0330P)^2^+0.0000P] where P=(Fo^2^+2Fc^2^)/3'
_refine_ls_weighting_scheme calc
_refine_ls_wR_factor_gt 0.0598
_refine_ls_wR_factor_ref 0.0614
_reflns_number_gt 7159
_reflns_number_total 8994
_reflns_threshold_expression >2sigma(I)
_cod_data_source_file ic1025944_si_002_4.cif
_cod_data_source_block 3a
_cod_original_sg_symbol_H-M 'P 21/n'
_cod_database_code 4324895

loop_
_symmetry_equiv_pos_as_xyz
'x, y, z'
'-x+1/2, y+1/2, -z+1/2'
'-x, -y, -z'
'x-1/2, -y-1/2, z-1/2'

loop_
_atom_site_label
_atom_site_type_symbol
_atom_site_fract_x
_atom_site_fract_y
_atom_site_fract_z
_atom_site_U_iso_or_equiv
_atom_site_adp_type
_atom_site_occupancy
_atom_site_symmetry_multiplicity
_atom_site_calc_flag
_atom_site_refinement_flags
Ir Ir 0.878777(10) 0.170771(6) 0.310310(7) 0.00867(4) Uani 1 1 d .
Cl Cl 1.04784(7) 0.20177(4) 0.40557(4) 0.01318(16) Uani 1 1 d .
P P 0.73648(7) 0.21259(4) 0.40000(5) 0.01018(17) Uani 1 1 d .
F1 F 0.53830(18) 0.12244(11) -0.00226(11) 0.0272(5) Uani 1 1 d .
F2 F 0.71836(17) 0.04119(9) 0.24378(11) 0.0175(4) Uani 1 1 d .
F3 F 1.29659(19) 0.05031(11) 0.13614(13) 0.0359(6) Uani 1 1 d .
F4 F 1.03091(18) 0.21870(10) 0.14194(11) 0.0241(5) Uani 1 1 d .
O1 O 0.7994(2) 0.30616(11) 0.13446(13) 0.0183(5) Uani 1 1 d .
O2 O 1.00195(19) -0.01035(11) 0.35253(13) 0.0148(5) Uani 1 1 d .
N1 N 0.8690(2) 0.25409(13) 0.24704(15) 0.0105(5) Uani 1 1 d .
N2 N 0.9015(2) 0.08056(13) 0.35708(15) 0.0105(5) Uani 1 1 d .
C1 C 0.9193(3) 0.31427(15) 0.25092(19) 0.0128(7) Uani 1 1 d .
C2 C 0.9978(3) 0.34466(16) 0.3088(2) 0.0147(7) Uani 1 1 d .
H2A H 1.0301 0.3237 0.3572 0.018 Uiso 1 1 calc R
C3 C 1.0266(3) 0.40643(17) 0.2928(2) 0.0190(7) Uani 1 1 d .
H3A H 1.0791 0.4285 0.3313 0.023 Uiso 1 1 calc R
C4 C 0.9804(3) 0.43724(17) 0.2214(2) 0.0227(8) Uani 1 1 d .
H4A H 1.0025 0.4797 0.2125 0.027 Uiso 1 1 calc R
C5 C 0.9032(3) 0.40745(17) 0.1635(2) 0.0223(8) Uani 1 1 d .
H5A H 0.8713 0.4280 0.1148 0.027 Uiso 1 1 calc R
C6 C 0.8759(3) 0.34643(17) 0.1809(2) 0.0162(7) Uani 1 1 d .
C7 C 0.8006(3) 0.25243(16) 0.17847(19) 0.0130(7) Uani 1 1 d .
C8 C 0.7369(3) 0.19626(17) 0.15441(19) 0.0146(7) Uani 1 1 d .
C9 C 0.6640(3) 0.18925(17) 0.0812(2) 0.0167(7) Uani 1 1 d .
H9A H 0.6517 0.2228 0.0429 0.020 Uiso 1 1 calc R
C10 C 0.6116(3) 0.13193(18) 0.06751(19) 0.0187(8) Uani 1 1 d .
C11 C 0.6282(3) 0.08209(17) 0.12141(19) 0.0186(7) Uani 1 1 d .
H11A H 0.5899 0.0427 0.1106 0.022 Uiso 1 1 calc R
C12 C 0.7028(3) 0.09190(16) 0.19172(19) 0.0139(7) Uani 1 1 d .
C13 C 0.7588(3) 0.14816(16) 0.21422(18) 0.0110(6) Uani 1 1 d .
C14 C 0.8552(3) 0.03877(15) 0.41316(18) 0.0117(7) Uani 1 1 d .
C15 C 0.7663(3) 0.04439(16) 0.46690(18) 0.0142(7) Uani 1 1 d .
H15A H 0.7211 0.0820 0.4702 0.017 Uiso 1 1 calc R
C16 C 0.7468(3) -0.00779(17) 0.51580(19) 0.0196(8) Uani 1 1 d .
H16A H 0.6870 -0.0055 0.5535 0.023 Uiso 1 1 calc R
C17 C 0.8120(3) -0.06318(17) 0.5113(2) 0.0194(8) Uani 1 1 d .
H17A H 0.7957 -0.0976 0.5459 0.023 Uiso 1 1 calc R
C18 C 0.9002(3) -0.06929(16) 0.45735(19) 0.0177(7) Uani 1 1 d .
H18A H 0.9453 -0.1068 0.4535 0.021 Uiso 1 1 calc R
C19 C 0.9177(3) -0.01721(16) 0.40994(18) 0.0135(7) Uani 1 1 d .
C20 C 0.9859(3) 0.04917(15) 0.32455(18) 0.0120(7) Uani 1 1 d .
C21 C 1.0519(3) 0.07603(16) 0.26178(19) 0.0140(7) Uani 1 1 d .
C22 C 1.1467(3) 0.04542(17) 0.2291(2) 0.0211(8) Uani 1 1 d .
H22A H 1.1725 0.0047 0.2472 0.025 Uiso 1 1 calc R
C23 C 1.2008(3) 0.07732(19) 0.1693(2) 0.0245(8) Uani 1 1 d .
C24 C 1.1633(3) 0.13521(19) 0.1411(2) 0.0228(8) Uani 1 1 d .
H24A H 1.2023 0.1563 0.0995 0.027 Uiso 1 1 calc R
C25 C 1.0676(3) 0.16197(16) 0.1750(2) 0.0164(7) Uani 1 1 d .
C26 C 1.0092(3) 0.13557(16) 0.23859(18) 0.0122(7) Uani 1 1 d .
C27 C 0.7090(3) 0.29643(16) 0.37628(18) 0.0126(7) Uani 1 1 d .
C28 C 0.7622(3) 0.34617(17) 0.4213(2) 0.0194(8) Uani 1 1 d .
H28A H 0.8150 0.3378 0.4686 0.023 Uiso 1 1 calc R
C29 C 0.7386(3) 0.40762(18) 0.3974(2) 0.0270(9) Uani 1 1 d .
H29A H 0.7738 0.4414 0.4289 0.032 Uiso 1 1 calc R
C30 C 0.6637(3) 0.42004(19) 0.3277(2) 0.0300(9) Uani 1 1 d .
H30A H 0.6478 0.4623 0.3113 0.036 Uiso 1 1 calc R
C31 C 0.6125(3) 0.3714(2) 0.2823(2) 0.0285(9) Uani 1 1 d .
H31A H 0.5618 0.3800 0.2341 0.034 Uiso 1 1 calc R
C32 C 0.6342(3) 0.31040(17) 0.3064(2) 0.0184(8) Uani 1 1 d .
H32A H 0.5975 0.2770 0.2748 0.022 Uiso 1 1 calc R
C33 C 0.5815(3) 0.18567(15) 0.38706(19) 0.0125(7) Uani 1 1 d .
C34 C 0.4909(3) 0.22291(17) 0.41617(19) 0.0181(7) Uani 1 1 d .
H34A H 0.5111 0.2590 0.4489 0.022 Uiso 1 1 calc R
C35 C 0.3718(3) 0.20731(17) 0.3974(2) 0.0195(8) Uani 1 1 d .
H35A H 0.3110 0.2323 0.4181 0.023 Uiso 1 1 calc R
C36 C 0.3417(3) 0.15570(17) 0.3489(2) 0.0184(8) Uani 1 1 d .
H36A H 0.2602 0.1466 0.3333 0.022 Uiso 1 1 calc R
C37 C 0.4301(3) 0.11725(17) 0.3231(2) 0.0187(7) Uani 1 1 d .
H37A H 0.4093 0.0805 0.2918 0.022 Uiso 1 1 calc R
C38 C 0.5503(3) 0.13213(16) 0.34282(19) 0.0148(7) Uani 1 1 d .
H38A H 0.6108 0.1051 0.3256 0.018 Uiso 1 1 calc R
C39 C 0.7703(3) 0.20987(16) 0.51220(18) 0.0135(7) Uani 1 1 d .
C40 C 0.6931(3) 0.18046(16) 0.56327(19) 0.0175(7) Uani 1 1 d .
H40A H 0.6213 0.1620 0.5398 0.021 Uiso 1 1 calc R
C41 C 0.7205(3) 0.17799(19) 0.6480(2) 0.0252(9) Uani 1 1 d .
H41A H 0.6689 0.1566 0.6818 0.030 Uiso 1 1 calc R
C42 C 0.8224(3) 0.2067(2) 0.6827(2) 0.0277(9) Uani 1 1 d .
H42A H 0.8401 0.2059 0.7407 0.033 Uiso 1 1 calc R
C43 C 0.8986(3) 0.2363(2) 0.6335(2) 0.0279(9) Uani 1 1 d .
H43A H 0.9686 0.2562 0.6576 0.033 Uiso 1 1 calc R
C44 C 0.8740(3) 0.23743(18) 0.54901(19) 0.0195(8) Uani 1 1 d .
H44A H 0.9283 0.2572 0.5156 0.023 Uiso 1 1 calc R

loop_
_atom_site_aniso_label
_atom_site_aniso_U_11
_atom_site_aniso_U_22
_atom_site_aniso_U_33
_atom_site_aniso_U_23
_atom_site_aniso_U_13
_atom_site_aniso_U_12
Ir 0.00726(6) 0.00914(6) 0.00970(6) 0.00154(5) 0.00115(4) 0.00025(6)
Cl 0.0092(4) 0.0148(4) 0.0153(4) -0.0004(3) -0.0008(3) 0.0008(3)
P 0.0085(4) 0.0114(4) 0.0108(4) 0.0013(3) 0.0016(3) 0.0011(3)
F1 0.0265(12) 0.0357(14) 0.0171(10) -0.0027(9) -0.0114(9) -0.0037(10)
F2 0.0215(11) 0.0122(10) 0.0184(10) 0.0020(8) -0.0013(8) -0.0023(8)
F3 0.0274(13) 0.0379(15) 0.0460(14) -0.0028(11) 0.0236(10) 0.0117(11)
F4 0.0277(12) 0.0220(12) 0.0250(11) 0.0095(9) 0.0162(9) 0.0032(10)
O1 0.0176(13) 0.0172(12) 0.0192(12) 0.0075(10) -0.0046(10) -0.0018(11)
O2 0.0148(12) 0.0105(11) 0.0189(12) 0.0020(9) 0.0004(9) 0.0020(10)
N1 0.0080(13) 0.0104(14) 0.0133(13) 0.0031(10) 0.0015(10) 0.0014(11)
N2 0.0090(13) 0.0122(14) 0.0098(13) 0.0024(10) -0.0031(10) 0.0004(11)
C1 0.0100(16) 0.0126(17) 0.0166(16) 0.0030(12) 0.0057(13) 0.0017(13)
C2 0.0151(17) 0.0144(18) 0.0151(16) 0.0009(13) 0.0032(13) 0.0018(13)
C3 0.0169(18) 0.0160(18) 0.0245(19) -0.0029(14) 0.0037(14) -0.0021(15)
C4 0.0196(19) 0.0120(18) 0.037(2) 0.0053(15) 0.0052(16) -0.0031(15)
C5 0.0205(19) 0.0166(19) 0.029(2) 0.0115(15) 0.0007(15) -0.0005(16)
C6 0.0116(17) 0.0178(18) 0.0192(17) 0.0029(13) 0.0004(13) -0.0022(14)
C7 0.0077(16) 0.0152(17) 0.0165(16) 0.0043(13) 0.0039(13) 0.0003(13)
C8 0.0104(16) 0.0158(17) 0.0180(17) 0.0004(14) 0.0040(13) -0.0022(14)
C9 0.0133(17) 0.0210(19) 0.0158(17) 0.0042(14) 0.0012(13) -0.0004(14)
C10 0.0131(17) 0.029(2) 0.0135(16) -0.0048(15) -0.0018(13) 0.0013(16)
C11 0.0183(18) 0.0190(19) 0.0180(18) -0.0055(14) -0.0010(14) -0.0024(15)
C12 0.0130(16) 0.0158(17) 0.0135(16) 0.0031(13) 0.0048(13) 0.0015(14)
C13 0.0105(16) 0.0121(16) 0.0105(15) -0.0010(12) 0.0022(12) 0.0022(13)
C14 0.0115(16) 0.0138(16) 0.0095(15) 0.0042(12) -0.0022(12) -0.0046(13)
C15 0.0125(16) 0.0135(17) 0.0163(16) 0.0032(13) -0.0011(13) 0.0007(14)
C16 0.0194(18) 0.0230(19) 0.0161(17) 0.0046(14) 0.0002(14) -0.0049(16)
C17 0.024(2) 0.0148(18) 0.0188(17) 0.0090(14) -0.0031(15) -0.0074(15)
C18 0.0185(18) 0.0112(17) 0.0219(18) 0.0022(14) -0.0064(15) -0.0002(14)
C19 0.0123(16) 0.0147(17) 0.0127(15) 0.0008(13) -0.0030(12) -0.0029(14)
C20 0.0111(16) 0.0099(16) 0.0143(16) -0.0014(12) -0.0038(13) 0.0018(13)
C21 0.0153(17) 0.0125(17) 0.0142(16) -0.0003(13) 0.0014(13) -0.0006(14)
C22 0.0183(19) 0.0173(19) 0.0282(19) -0.0030(15) 0.0058(15) 0.0046(15)
C23 0.0161(19) 0.028(2) 0.030(2) -0.0054(17) 0.0108(15) 0.0051(17)
C24 0.0202(19) 0.026(2) 0.0237(19) -0.0040(16) 0.0109(15) -0.0028(17)
C25 0.0167(17) 0.0160(19) 0.0167(17) 0.0001(13) 0.0019(13) 0.0002(14)
C26 0.0104(16) 0.0135(17) 0.0124(15) -0.0028(13) -0.0017(12) -0.0010(13)
C27 0.0108(16) 0.0116(17) 0.0164(16) 0.0017(13) 0.0078(13) 0.0011(13)
C28 0.0131(17) 0.0191(19) 0.0272(19) -0.0001(14) 0.0083(14) -0.0032(14)
C29 0.022(2) 0.017(2) 0.044(2) -0.0025(17) 0.0140(17) -0.0039(16)
C30 0.028(2) 0.015(2) 0.050(3) 0.0135(18) 0.0162(19) 0.0070(17)
C31 0.020(2) 0.031(2) 0.036(2) 0.0155(18) 0.0086(16) 0.0099(18)
C32 0.0138(17) 0.0222(19) 0.0196(18) 0.0038(14) 0.0032(14) 0.0036(15)
C33 0.0077(15) 0.0152(18) 0.0149(16) 0.0030(12) 0.0031(12) -0.0004(13)
C34 0.0154(18) 0.0195(19) 0.0200(17) -0.0041(14) 0.0056(14) 0.0006(15)
C35 0.0099(17) 0.0194(19) 0.0300(19) 0.0016(15) 0.0062(14) 0.0050(15)
C36 0.0088(16) 0.023(2) 0.0237(18) 0.0060(14) 0.0014(14) -0.0025(14)
C37 0.0151(17) 0.0196(19) 0.0217(18) -0.0009(14) 0.0024(14) -0.0034(15)
C38 0.0125(17) 0.0154(18) 0.0170(17) 0.0029(13) 0.0033(13) 0.0016(14)
C39 0.0119(16) 0.0148(17) 0.0143(16) 0.0015(13) 0.0044(13) 0.0045(14)
C40 0.0171(18) 0.021(2) 0.0144(16) 0.0013(14) 0.0031(13) 0.0029(15)
C41 0.029(2) 0.032(2) 0.0171(18) 0.0080(16) 0.0140(15) 0.0088(18)
C42 0.026(2) 0.046(3) 0.0117(17) 0.0045(17) 0.0044(15) 0.010(2)
C43 0.017(2) 0.043(3) 0.0224(19) -0.0041(17) -0.0009(15) 0.0030(18)
C44 0.0141(18) 0.031(2) 0.0141(17) 0.0027(15) 0.0028(13) 0.0035(16)

loop_
_atom_type_symbol
_atom_type_description
_atom_type_scat_dispersion_real
_atom_type_scat_dispersion_imag
_atom_type_scat_source
C C 0.0033 0.0016 'International Tables Vol C Tables 4.2.6.8 and 6.1.1.4'
H H 0.0000 0.0000 'International Tables Vol C Tables 4.2.6.8 and 6.1.1.4'
N N 0.0061 0.0033 'International Tables Vol C Tables 4.2.6.8 and 6.1.1.4'
O O 0.0106 0.0060 'International Tables Vol C Tables 4.2.6.8 and 6.1.1.4'
F F 0.0171 0.0103 'International Tables Vol C Tables 4.2.6.8 and 6.1.1.4'
P P 0.1023 0.0942 'International Tables Vol C Tables 4.2.6.8 and 6.1.1.4'
Cl Cl 0.1484 0.1585 'International Tables Vol C Tables 4.2.6.8 and 6.1.1.4'
Ir Ir -1.4442 7.9887 'International Tables Vol C Tables 4.2.6.8 and 6.1.1.4'

loop_
_geom_angle_atom_site_label_1
_geom_angle_atom_site_label_2
_geom_angle_atom_site_label_3
_geom_angle
C13 Ir N1 79.14(12)
C13 Ir N2 96.81(11)
N1 Ir N2 170.31(10)
C13 Ir C26 86.33(12)
N1 Ir C26 92.17(11)
N2 Ir C26 78.73(12)
C13 Ir P 97.01(9)
N1 Ir P 88.69(7)
N2 Ir P 100.59(7)
C26 Ir P 176.65(8)
C13 Ir Cl 169.26(9)
N1 Ir Cl 95.39(7)
N2 Ir Cl 87.11(7)
C26 Ir Cl 84.64(8)
P Ir Cl 92.05(3)
C33 P C39 102.76(15)
C33 P C27 97.81(15)
C39 P C27 104.86(15)
C33 P Ir 119.12(11)
C39 P Ir 119.77(11)
C27 P Ir 109.56(10)
C7 O1 C6 104.6(2)
C20 O2 C19 104.2(2)
C7 N1 C1 105.8(3)
C7 N1 Ir 114.3(2)
C1 N1 Ir 139.8(2)
C20 N2 C14 105.3(3)
C20 N2 Ir 113.2(2)
C14 N2 Ir 141.6(2)
C6 C1 N1 107.5(3)
C6 C1 C2 119.3(3)
N1 C1 C2 133.2(3)
C3 C2 C1 117.1(3)
C3 C2 H2A 121.4
C1 C2 H2A 121.4
C2 C3 C4 121.7(3)
C2 C3 H3A 119.1
C4 C3 H3A 119.1
C5 C4 C3 121.6(3)
C5 C4 H4A 119.2
C3 C4 H4A 119.2
C6 C5 C4 115.5(3)
C6 C5 H5A 122.3
C4 C5 H5A 122.3
O1 C6 C5 127.5(3)
O1 C6 C1 107.8(3)
C5 C6 C1 124.7(3)
N1 C7 O1 114.4(3)
N1 C7 C8 120.3(3)
O1 C7 C8 125.3(3)
C9 C8 C13 124.5(3)
C9 C8 C7 124.6(3)
C13 C8 C7 110.9(3)
C10 C9 C8 116.7(3)
C10 C9 H9A 121.6
C8 C9 H9A 121.6
F1 C10 C9 119.5(3)
F1 C10 C11 117.3(3)
C9 C10 C11 123.2(3)
C12 C11 C10 117.1(3)
C12 C11 H11A 121.5
C10 C11 H11A 121.5
C11 C12 F2 115.7(3)
C11 C12 C13 125.6(3)
F2 C12 C13 118.7(3)
C12 C13 C8 112.9(3)
C12 C13 Ir 131.6(2)
C8 C13 Ir 115.1(2)
C19 C14 C15 119.5(3)
C19 C14 N2 107.5(3)
C15 C14 N2 133.0(3)
C14 C15 C16 116.7(3)
C14 C15 H15A 121.7
C16 C15 H15A 121.7
C15 C16 C17 122.2(3)
C15 C16 H16A 118.9
C17 C16 H16A 118.9
C18 C17 C16 121.4(3)
C18 C17 H17A 119.3
C16 C17 H17A 119.3
C17 C18 C19 115.2(3)
C17 C18 H18A 122.4
C19 C18 H18A 122.4
C14 C19 O2 108.2(3)
C14 C19 C18 124.9(3)
O2 C19 C18 126.9(3)
N2 C20 O2 114.9(3)
N2 C20 C21 121.6(3)
O2 C20 C21 123.5(3)
C22 C21 C26 125.3(3)
C22 C21 C20 123.2(3)
C26 C21 C20 111.6(3)
C23 C22 C21 116.2(3)
C23 C22 H22A 121.9
C21 C22 H22A 121.9
C24 C23 F3 118.2(3)
C24 C23 C22 122.8(3)
F3 C23 C22 119.0(3)
C23 C24 C25 117.8(3)
C23 C24 H24A 121.1
C25 C24 H24A 121.1
F4 C25 C24 115.2(3)
F4 C25 C26 120.2(3)
C24 C25 C26 124.6(3)
C25 C26 C21 113.2(3)
C25 C26 Ir 132.1(3)
C21 C26 Ir 114.5(2)
C32 C27 C28 118.3(3)
C32 C27 P 117.2(3)
C28 C27 P 124.4(3)
C29 C28 C27 120.2(3)
C29 C28 H28A 119.9
C27 C28 H28A 119.9
C28 C29 C30 120.1(4)
C28 C29 H29A 119.9
C30 C29 H29A 119.9
C31 C30 C29 120.0(4)
C31 C30 H30A 120.0
C29 C30 H30A 120.0
C32 C31 C30 120.1(3)
C32 C31 H31A 120.0
C30 C31 H31A 120.0
C31 C32 C27 121.2(4)
C31 C32 H32A 119.4
C27 C32 H32A 119.4
C38 C33 C34 118.9(3)
C38 C33 P 121.1(2)
C34 C33 P 119.8(3)
C35 C34 C33 120.3(3)
C35 C34 H34A 119.8
C33 C34 H34A 119.8
C36 C35 C34 120.2(3)
C36 C35 H35A 119.9
C34 C35 H35A 119.9
C35 C36 C37 119.8(3)
C35 C36 H36A 120.1
C37 C36 H36A 120.1
C36 C37 C38 120.2(3)
C36 C37 H37A 119.9
C38 C37 H37A 119.9
C33 C38 C37 120.4(3)
C33 C38 H38A 119.8
C37 C38 H38A 119.8
C44 C39 C40 118.0(3)
C44 C39 P 120.7(2)
C40 C39 P 121.3(3)
C41 C40 C39 120.7(3)
C41 C40 H40A 119.6
C39 C40 H40A 119.6
C42 C41 C40 119.9(3)
C42 C41 H41A 120.0
C40 C41 H41A 120.0
C43 C42 C41 120.0(3)
C43 C42 H42A 120.0
C41 C42 H42A 120.0
C42 C43 C44 120.5(4)
C42 C43 H43A 119.8
C44 C43 H43A 119.8
C43 C44 C39 120.8(3)
C43 C44 H44A 119.6
C39 C44 H44A 119.6

loop_
_geom_bond_atom_site_label_1
_geom_bond_atom_site_label_2
_geom_bond_distance
Ir C13 2.038(3)
Ir N1 2.046(3)
Ir N2 2.069(3)
Ir C26 2.089(3)
Ir P 2.4250(8)
Ir Cl 2.4430(7)
P C33 1.830(3)
P C39 1.838(3)
P C27 1.842(3)
F1 C10 1.363(4)
F2 C12 1.373(4)
F3 C23 1.372(4)
F4 C25 1.369(4)
O1 C7 1.347(4)
O1 C6 1.392(4)
O2 C20 1.350(4)
O2 C19 1.394(4)
N1 C7 1.303(4)
N1 C1 1.397(4)
N2 C20 1.308(4)
N2 C14 1.405(4)
C1 C6 1.384(4)
C1 C2 1.396(5)
C2 C3 1.381(5)
C2 H2A 0.9500
C3 C4 1.397(5)
C3 H3A 0.9500
C4 C5 1.382(5)
C4 H4A 0.9500
C5 C6 1.367(5)
C5 H5A 0.9500
C7 C8 1.429(5)
C8 C9 1.399(4)
C8 C13 1.420(4)
C9 C10 1.363(5)
C9 H9A 0.9500
C10 C11 1.378(5)
C11 C12 1.379(4)
C11 H11A 0.9500
C12 C13 1.386(4)
C14 C19 1.385(5)
C14 C15 1.388(4)
C15 C16 1.393(4)
C15 H15A 0.9500
C16 C17 1.391(5)
C16 H16A 0.9500
C17 C18 1.386(5)
C17 H17A 0.9500
C18 C19 1.373(4)
C18 H18A 0.9500
C20 C21 1.432(4)
C21 C22 1.392(5)
C21 C26 1.394(4)
C22 C23 1.370(5)
C22 H22A 0.9500
C23 C24 1.366(5)
C24 C25 1.374(5)
C24 H24A 0.9500
C25 C26 1.391(4)
C27 C32 1.390(4)
C27 C28 1.392(5)
C28 C29 1.381(5)
C28 H28A 0.9500
C29 C30 1.381(5)
C29 H29A 0.9500
C30 C31 1.370(6)
C30 H30A 0.9500
C31 C32 1.369(5)
C31 H31A 0.9500
C32 H32A 0.9500
C33 C38 1.376(4)
C33 C34 1.403(4)
C34 C35 1.389(5)
C34 H34A 0.9500
C35 C36 1.377(5)
C35 H35A 0.9500
C36 C37 1.380(5)
C36 H36A 0.9500
C37 C38 1.400(5)
C37 H37A 0.9500
C38 H38A 0.9500
C39 C44 1.395(5)
C39 C40 1.399(4)
C40 C41 1.391(5)
C40 H40A 0.9500
C41 C42 1.378(6)
C41 H41A 0.9500
C42 C43 1.375(5)
C42 H42A 0.9500
C43 C44 1.382(5)
C43 H43A 0.9500
C44 H44A 0.9500

loop_
_platon_squeeze_void_nr
_platon_squeeze_void_average_x
_platon_squeeze_void_average_y
_platon_squeeze_void_average_z
_platon_squeeze_void_volume
_platon_squeeze_void_count_electrons
_platon_squeeze_void_content
1 0.000 0.000 0.000 214 43 ' '
2 0.008 0.437 0.001 10 1 ' '
3 -0.008 0.563 -0.001 11 1 ' '
4 -0.002 0.506 0.078 4 0 ' '
5 0.001 0.494 0.921 3 0 ' '
6 0.067 0.509 0.488 8 0 ' '
7 0.500 0.500 0.500 214 43 ' '
8 0.433 0.009 0.012 7 0 ' '
9 0.491 0.937 0.499 10 1 ' '
10 0.501 0.015 0.436 6 0 ' '
11 0.510 0.071 0.509 9 0 ' '
12 0.498 0.994 0.579 4 0 ' '
13 0.578 0.989 0.986 6 0 ' '
14 0.922 0.489 0.514 6 0 ' '
